data_7250331
loop_
_publ_author_name
'Mohan, Sharath'
'Valkonen, Arto'
'Rissanen, Kari'
'Ward, Jas S.'

_publ_section_title
;
 Hierarchical iodine(i) complexes of nicotinamide
;
_journal_issue 20
_journal_name_full CrystEngComm
_journal_page_first 3295
_journal_page_last 3301
_journal_paper_doi 10.1039/D5CE00339C
_journal_volume 27
_journal_year 2025
_chemical_formula_moiety 'C12 H12 I N4 O2, F6 P, C2 H3 N'
_chemical_formula_sum 'C14 H15 F6 I N5 O2 P'
_chemical_formula_weight 557.18
_space_group_crystal_system triclinic
_space_group_IT_number 2
_space_group_name_Hall '-P 1'
_space_group_name_H-M_alt 'P -1'
_atom_sites_solution_hydrogens geom
_atom_sites_solution_primary dual
_audit_creation_date 2023-05-09
_audit_creation_method
;
Olex2 1.2
(compiled 2018.05.29 svn.r3508 for OlexSys, GUI svn.r5506)
;
_audit_update_record
;
2025-03-21 deposited with the CCDC.	2025-04-24 downloaded from the CCDC.
;
_cell_angle_alpha 70.4689(18)
_cell_angle_beta 67.860(2)
_cell_angle_gamma 80.4421(18)
_cell_formula_units_Z 2
_cell_length_a 9.6283(3)
_cell_length_b 10.63453(18)
_cell_length_c 11.1454(2)
_cell_measurement_reflns_used 10530
_cell_measurement_temperature 119.6(6)
_cell_measurement_theta_max 76.2090
_cell_measurement_theta_min 4.4070
_cell_volume 995.19(4)
_computing_cell_refinement 'CrysAlisPro 1.171.42.89a (Rigaku OD, 2023)'
_computing_data_collection 'CrysAlisPro 1.171.42.89a (Rigaku OD, 2023)'
_computing_data_reduction 'CrysAlisPro 1.171.42.89a (Rigaku OD, 2023)'
_computing_molecular_graphics 'Olex2 (Dolomanov et al., 2009)'
_computing_publication_material 'Olex2 (Dolomanov et al., 2009)'
_computing_structure_refinement 'ShelXL (Sheldrick, 2015)'
_computing_structure_solution 'ShelXT (Sheldrick, 2015)'
_diffrn_ambient_environment N~2~
_diffrn_ambient_temperature 119.6(6)
_diffrn_detector 'Hybrid Pixel Array Detector'
_diffrn_detector_area_resol_mean 10.0000
_diffrn_detector_type 'HyPix-Arc 100'
_diffrn_measured_fraction_theta_full 0.999
_diffrn_measured_fraction_theta_max 0.997
_diffrn_measurement_details
;
List of Runs (angles in degrees, time in seconds):

  # Type    Start    End  Width  t~exp~   \w     \q     \k     \f   Frames
#--------------------------------------------------------------------------
  1  \w   -142.00 -98.00   0.50    0.10    --  -87.67 -33.00-137.00   88
  2  \w   -120.00 -82.00   0.50    0.05    --  -51.53-125.00   0.00   76
  3  \w    -82.00 -34.00   0.50    0.05    --  -51.53 -33.00-137.00   96
  4  \w    -99.00 -60.00   0.50    0.05    --  -51.53 125.00-150.00   78
  5  \w    -21.00  26.00   0.50    0.05    --  -51.53  33.00  20.00   94
  6  \w    -54.00 -15.00   0.50    0.10    --  -87.67  57.00 120.00   78
  7  \w   -107.00 -20.00   0.50    0.10    --  -87.67  77.00  60.00  174
  8  \w    -53.00 -13.00   0.50    0.10    --  -87.67  57.00-150.00   80
  9  \w    -52.00 -15.00   0.50    0.10    --  -87.67  57.00-180.00   74
 10  \w     89.00 175.00   0.50    0.10    --  102.01  38.00 -60.00  172
 11  \w    127.00 176.00   0.50    0.10    --  102.01  38.00-120.00   98
 12  \w     46.00 122.00   0.50    0.05    --   52.15  33.00  20.00  152
 13  \w     90.00 116.00   0.50    0.10    --  102.01  38.00 120.00   52
 14  \w    128.00 171.00   0.50    0.10    --  102.01  38.00 120.00   86
 15  \w    102.00 175.00   0.50    0.10    --  102.01  33.00  20.00  146
 16  \w     83.00 151.00   0.50    0.10    --  102.01 125.00 120.00  136
 17  \w     46.00  78.00   0.50    0.10    --  102.01 -57.00 120.00   64
 18  \w     62.00  93.00   0.50    0.10    --  102.01 -77.00   0.00   62
 19  \w     35.00  74.00   0.50    0.10    --  102.01 -57.00  30.00   78
 20  \w     43.00  68.00   0.50    0.10    --  102.01 -57.00   0.00   50
 21  \w     26.00  51.00   0.50    0.10    --  102.01 -38.00  30.00   50
 22  \w     25.00  50.00   0.50    0.10    --  102.01 -38.00   0.00   50
 23  \w    -25.00  41.00   0.50    0.05    --   52.15 -33.00-137.00  132
 24  \w     26.00  52.00   0.50    0.10    --  102.01 -38.00 -60.00   52
 25  \w     38.00  81.00   0.50    0.10    --  102.01 -77.00-150.00   86
 26  \w     28.00  53.00   0.50    0.10    --  102.01 -57.00-150.00   50
 27  \w     52.00  94.00   0.50    0.05    --   52.15-125.00-180.00   84
 28  \w     57.00  90.00   0.50    0.10    --  102.01-125.00-150.00   66
 29  \w     41.00  71.00   0.50    0.10    --  102.01-125.00-120.00   60
 30  \w     77.00 103.00   0.50    0.10    --  102.01-125.00-120.00   52
 31  \w     76.00 111.00   0.50    0.10    --  102.01-125.00 -60.00   70
 32  \w     81.00 106.00   0.50    0.10    --  102.01 -99.00-150.00   50
 33  \w     39.00  71.00   0.50    0.10    --  102.01-125.00 -60.00   64
 34  \w     39.00  70.00   0.50    0.10    --  102.01 -99.00 -30.00   62
 35  \w     39.00 105.00   0.50    0.10    --  102.01 -99.00 -60.00  132
 36  \w     46.00 105.00   0.50    0.10    --  102.01 -99.00   0.00  118
 37  \w     78.00 106.00   0.50    0.10    --  102.01-125.00 120.00   56
 38  \w     32.00 111.00   0.50    0.10    --  102.01-125.00 150.00  158
 39  \w     39.00 104.00   0.50    0.10    --  102.01 -99.00 150.00  130
;
_diffrn_measurement_device 'four-circle diffractometer'
_diffrn_measurement_device_type 'XtaLAB Synergy R, HyPix-Arc 100'
_diffrn_measurement_method '\w scans'
_diffrn_orient_matrix_type 'CrysAlisPro convention (1999,Acta A55,543-557)'
_diffrn_orient_matrix_UB_11 0.1516900000
_diffrn_orient_matrix_UB_12 0.0342510000
_diffrn_orient_matrix_UB_13 -0.0048026000
_diffrn_orient_matrix_UB_21 -0.0499037000
_diffrn_orient_matrix_UB_22 -0.0562966000
_diffrn_orient_matrix_UB_23 0.1557077000
_diffrn_orient_matrix_UB_31 0.0663496000
_diffrn_orient_matrix_UB_32 -0.1390457000
_diffrn_orient_matrix_UB_33 -0.0127670000
_diffrn_radiation_monochromator mirror
_diffrn_radiation_probe x-ray
_diffrn_radiation_type CuK\a
_diffrn_radiation_wavelength 1.54184
_diffrn_reflns_av_R_equivalents 0.0195
_diffrn_reflns_av_unetI/netI 0.0207
_diffrn_reflns_Laue_measured_fraction_full 0.999
_diffrn_reflns_Laue_measured_fraction_max 0.997
_diffrn_reflns_limit_h_max 11
_diffrn_reflns_limit_h_min -12
_diffrn_reflns_limit_k_max 10
_diffrn_reflns_limit_k_min -13
_diffrn_reflns_limit_l_max 13
_diffrn_reflns_limit_l_min -13
_diffrn_reflns_number 13391
_diffrn_reflns_point_group_measured_fraction_full 0.999
_diffrn_reflns_point_group_measured_fraction_max 0.997
_diffrn_reflns_theta_full 67.684
_diffrn_reflns_theta_max 74.503
_diffrn_reflns_theta_min 4.416
_diffrn_source 'Rotating-anode X-ray tube'
_diffrn_source_type 'PhotonJet R (Cu) X-ray Source'
_exptl_absorpt_coefficient_mu 14.130
_exptl_absorpt_correction_T_max 0.824
_exptl_absorpt_correction_T_min 0.472
_exptl_absorpt_correction_type analytical
_exptl_absorpt_process_details
;
CrysAlisPro 1.171.42.89a (Rigaku Oxford Diffraction, 2023)
Analytical numeric absorption correction using a multifaceted crystal
model based on expressions derived by R.C. Clark & J.S. Reid.
(Clark, R. C. & Reid, J. S. (1995). Acta Cryst. A51, 887-897)
Empirical absorption correction using spherical harmonics,
implemented in SCALE3 ABSPACK scaling algorithm.
;
_exptl_crystal_colour colourless
_exptl_crystal_colour_primary colourless
_exptl_crystal_density_diffrn 1.859
_exptl_crystal_description plate
_exptl_crystal_F_000 544
_exptl_crystal_recrystallization_method 'Re-crystallisation from solvent: acetonitrile/water'
_exptl_crystal_size_max 0.084
_exptl_crystal_size_mid 0.07
_exptl_crystal_size_min 0.015
_refine_diff_density_max 1.059
_refine_diff_density_min -0.561
_refine_diff_density_rms 0.065
_refine_ls_extinction_method none
_refine_ls_goodness_of_fit_ref 1.071
_refine_ls_hydrogen_treatment constr
_refine_ls_matrix_type full
_refine_ls_number_parameters 263
_refine_ls_number_reflns 4065
_refine_ls_number_restraints 0
_refine_ls_restrained_S_all 1.071
_refine_ls_R_factor_all 0.0198
_refine_ls_R_factor_gt 0.0191
_refine_ls_shift/su_max 0.001
_refine_ls_shift/su_mean 0.000
_refine_ls_structure_factor_coef Fsqd
_refine_ls_weighting_details 'w=1/[\s^2^(Fo^2^)+(0.0286P)^2^+0.4576P] where P=(Fo^2^+2Fc^2^)/3'
_refine_ls_weighting_scheme calc
_refine_ls_wR_factor_gt 0.0505
_refine_ls_wR_factor_ref 0.0508
_reflns_Friedel_coverage 0.000
_reflns_number_gt 3940
_reflns_number_total 4065
_reflns_threshold_expression 'I > 2\s(I)'
_cod_data_source_file d5ce00339c2.cif
_cod_data_source_block 3_MeCN_H2O
_cod_depositor_comments 'Adding full bibliography for 7250325--7250334.cif.'
_cod_original_sg_symbol_H-M P-1
_cod_database_code 7250331
_shelxl_version_number 2014/6
_shelx_space_group_comment
;
The symmetry employed for this shelxl refinement is uniquely defined
by the following loop, which should always be used as a source of
symmetry information in preference to the above space-group names.
They are only intended as comments.
;
_shelx_estimated_absorpt_t_max 0.872
_shelx_estimated_absorpt_t_min 0.398
_diffrn_oxdiff_digest_frames
;
015528ed3ce83841097500d8a38d6c1ba303456ae9b
;
_reflns_odcompleteness_completeness 99.73
_reflns_odcompleteness_iscentric 1
_reflns_odcompleteness_theta 74.33
_olex2_refinement_description
;
1. Fixed Uiso
 At 1.2 times of:
  All C(H) groups, All N(H,H) groups
 At 1.5 times of:
  All C(H,H,H) groups
2.a Aromatic/amide H refined with riding coordinates:
 C2(H2), C4(H4), C5(H5), C6(H6), C12(H12), C14(H14), C15(H15), C16(H16)
2.b X=CH2 refined with riding coordinates:
 N9(H9A,H9B), N19(H19A,H19B)
2.c Idealised Me refined as rotating group:
 C203(H20A,H20B,H20C)
;
_olex2_submission_special_instructions 'No special instructions were received'
_oxdiff_exptl_absorpt_empirical_details
;
Empirical correction (ABSPACK) includes:
- Absorption correction using spherical harmonics
- Frame scaling
;
_oxdiff_exptl_absorpt_empirical_full_max 1.190
_oxdiff_exptl_absorpt_empirical_full_min 0.863

loop_
_space_group_symop_operation_xyz
'x, y, z'
'-x, -y, -z'

loop_
_atom_site_label
_atom_site_type_symbol
_atom_site_fract_x
_atom_site_fract_y
_atom_site_fract_z
_atom_site_U_iso_or_equiv
_atom_site_adp_type
_atom_site_occupancy
_atom_site_site_symmetry_order
_atom_site_calc_flag
_atom_site_refinement_flags_posn
_atom_site_refinement_flags_adp
_atom_site_refinement_flags_occupancy
_atom_site_disorder_assembly
_atom_site_disorder_group
I1 I 0.26818(2) 0.46560(2) 0.50244(2) 0.01986(5) Uani 1 1 d . . . . .
N1 N 0.0937(2) 0.60010(17) 0.60610(18) 0.0210(3) Uani 1 1 d . . . . .
C2 C -0.0347(2) 0.5478(2) 0.6993(2) 0.0212(4) Uani 1 1 d . . . . .
H2 H -0.0464 0.4546 0.7240 0.025 Uiso 1 1 calc R . . . .
C3 C -0.1510(2) 0.62667(19) 0.7607(2) 0.0193(4) Uani 1 1 d . . . . .
C4 C -0.1288(2) 0.7624(2) 0.7265(2) 0.0222(4) Uani 1 1 d . . . . .
H4 H -0.2055 0.8187 0.7684 0.027 Uiso 1 1 calc R . . . .
C5 C 0.0052(3) 0.8145(2) 0.6313(2) 0.0241(4) Uani 1 1 d . . . . .
H5 H 0.0218 0.9066 0.6081 0.029 Uiso 1 1 calc R . . . .
C6 C 0.1150(2) 0.7314(2) 0.5703(2) 0.0226(4) Uani 1 1 d . . . . .
H6 H 0.2060 0.7672 0.5026 0.027 Uiso 1 1 calc R . . . .
C7 C -0.2994(2) 0.5726(2) 0.8610(2) 0.0207(4) Uani 1 1 d . . . . .
O8 O -0.39450(17) 0.64714(15) 0.91703(17) 0.0272(3) Uani 1 1 d . . . . .
N9 N -0.3245(2) 0.44542(17) 0.88370(19) 0.0238(4) Uani 1 1 d . . . . .
H9A H -0.4115 0.4123 0.9404 0.029 Uiso 1 1 calc R . . . .
H9B H -0.2542 0.3948 0.8420 0.029 Uiso 1 1 calc R . . . .
N11 N 0.4406(2) 0.33423(17) 0.38887(18) 0.0212(3) Uani 1 1 d . . . . .
C12 C 0.5680(2) 0.3881(2) 0.2969(2) 0.0205(4) Uani 1 1 d . . . . .
H12 H 0.5830 0.4788 0.2827 0.025 Uiso 1 1 calc R . . . .
C13 C 0.6796(2) 0.3158(2) 0.2213(2) 0.0204(4) Uani 1 1 d . . . . .
C14 C 0.6544(2) 0.1835(2) 0.2431(2) 0.0245(4) Uani 1 1 d . . . . .
H14 H 0.7278 0.1312 0.1928 0.029 Uiso 1 1 calc R . . . .
C15 C 0.5214(3) 0.1289(2) 0.3386(2) 0.0271(4) Uani 1 1 d . . . . .
H15 H 0.5025 0.0389 0.3540 0.033 Uiso 1 1 calc R . . . .
C16 C 0.4164(2) 0.2062(2) 0.4114(2) 0.0245(4) Uani 1 1 d . . . . .
H16 H 0.3259 0.1683 0.4782 0.029 Uiso 1 1 calc R . . . .
C17 C 0.8175(2) 0.3894(2) 0.1237(2) 0.0212(4) Uani 1 1 d . . . . .
O18 O 0.82383(18) 0.50735(15) 0.11715(17) 0.0299(4) Uani 1 1 d . . . . .
N19 N 0.9279(2) 0.32597(18) 0.04857(19) 0.0253(4) Uani 1 1 d . . . . .
H19A H 1.0099 0.3675 -0.0090 0.030 Uiso 1 1 calc R . . . .
H19B H 0.9192 0.2423 0.0561 0.030 Uiso 1 1 calc R . . . .
P101 P 0.05707(6) 0.88061(5) 0.20965(6) 0.02444(12) Uani 1 1 d . . . . .
F102 F 0.11476(19) 0.73696(12) 0.28733(16) 0.0384(3) Uani 1 1 d . . . . .
F103 F 0.18515(18) 0.86995(14) 0.07029(15) 0.0406(4) Uani 1 1 d . . . . .
F104 F 0.00114(19) 1.02350(13) 0.13284(16) 0.0437(4) Uani 1 1 d . . . . .
F105 F -0.07101(17) 0.88902(14) 0.34934(15) 0.0370(3) Uani 1 1 d . . . . .
F106 F -0.05405(18) 0.80840(15) 0.18014(16) 0.0399(3) Uani 1 1 d . . . . .
F107 F 0.16931(16) 0.94993(14) 0.24055(17) 0.0391(3) Uani 1 1 d . . . . .
N201 N 0.5259(3) 0.1875(2) 0.6590(3) 0.0426(5) Uani 1 1 d . . . . .
C202 C 0.4529(3) 0.1823(2) 0.7679(3) 0.0340(5) Uani 1 1 d . . . . .
C203 C 0.3595(4) 0.1770(3) 0.9047(3) 0.0554(8) Uani 1 1 d . . . . .
H20A H 0.4197 0.1435 0.9639 0.083 Uiso 1 1 calc GR . . . .
H20B H 0.2777 0.1171 0.9354 0.083 Uiso 1 1 calc GR . . . .
H20C H 0.3175 0.2667 0.9080 0.083 Uiso 1 1 calc GR . . . .

loop_
_atom_site_aniso_label
_atom_site_aniso_U_11
_atom_site_aniso_U_22
_atom_site_aniso_U_33
_atom_site_aniso_U_23
_atom_site_aniso_U_13
_atom_site_aniso_U_12
I1 0.01741(7) 0.01916(7) 0.02105(7) -0.00884(5) -0.00242(5) 0.00012(4)
N1 0.0204(8) 0.0192(8) 0.0224(8) -0.0089(7) -0.0047(7) 0.0009(6)
C2 0.0194(10) 0.0191(9) 0.0239(10) -0.0088(8) -0.0042(8) -0.0010(7)
C3 0.0192(10) 0.0194(9) 0.0196(9) -0.0067(7) -0.0059(8) -0.0013(7)
C4 0.0220(10) 0.0204(9) 0.0234(10) -0.0091(8) -0.0050(8) -0.0003(8)
C5 0.0278(11) 0.0175(9) 0.0250(10) -0.0075(8) -0.0054(9) -0.0027(8)
C6 0.0234(10) 0.0213(9) 0.0216(10) -0.0069(8) -0.0046(8) -0.0035(8)
C7 0.0193(10) 0.0220(9) 0.0209(10) -0.0082(8) -0.0059(8) -0.0002(8)
O8 0.0222(8) 0.0256(7) 0.0324(8) -0.0167(6) -0.0027(7) 0.0034(6)
N9 0.0188(8) 0.0208(8) 0.0267(9) -0.0097(7) 0.0003(7) -0.0020(7)
N11 0.0198(8) 0.0202(8) 0.0217(8) -0.0082(7) -0.0043(7) 0.0011(6)
C12 0.0202(10) 0.0190(9) 0.0214(10) -0.0072(7) -0.0057(8) 0.0003(7)
C13 0.0192(10) 0.0209(9) 0.0197(9) -0.0064(7) -0.0056(8) 0.0009(7)
C14 0.0251(11) 0.0208(10) 0.0257(10) -0.0098(8) -0.0054(9) 0.0017(8)
C15 0.0299(11) 0.0182(9) 0.0301(11) -0.0075(8) -0.0065(9) -0.0017(8)
C16 0.0239(10) 0.0198(9) 0.0253(10) -0.0047(8) -0.0048(9) -0.0025(8)
C17 0.0201(10) 0.0216(9) 0.0212(10) -0.0070(8) -0.0063(8) 0.0003(8)
O18 0.0267(8) 0.0230(7) 0.0341(9) -0.0131(6) 0.0006(7) -0.0029(6)
N19 0.0203(9) 0.0229(8) 0.0269(9) -0.0089(7) 0.0001(7) -0.0022(7)
P101 0.0312(3) 0.0155(2) 0.0235(3) -0.00747(19) -0.0052(2) 0.0005(2)
F102 0.0607(10) 0.0185(6) 0.0411(8) -0.0089(6) -0.0256(8) 0.0047(6)
F103 0.0445(9) 0.0326(7) 0.0335(8) -0.0161(6) 0.0036(7) -0.0003(6)
F104 0.0590(10) 0.0244(7) 0.0381(8) -0.0064(6) -0.0149(8) 0.0131(6)
F105 0.0399(8) 0.0364(7) 0.0284(7) -0.0157(6) 0.0025(6) -0.0075(6)
F106 0.0443(8) 0.0428(8) 0.0398(8) -0.0186(7) -0.0153(7) -0.0055(7)
F107 0.0364(8) 0.0298(7) 0.0561(9) -0.0235(7) -0.0112(7) -0.0034(6)
N201 0.0383(12) 0.0444(13) 0.0406(13) -0.0113(10) -0.0082(11) -0.0059(10)
C202 0.0394(14) 0.0247(11) 0.0398(14) -0.0112(10) -0.0138(12) -0.0032(10)
C203 0.077(2) 0.0472(16) 0.0406(16) -0.0223(13) -0.0092(16) -0.0058(15)

loop_
_atom_type_symbol
_atom_type_description
_atom_type_scat_dispersion_real
_atom_type_scat_dispersion_imag
_atom_type_scat_source
C C 0.0181 0.0091 'International Tables Vol C Tables 4.2.6.8 and 6.1.1.4'
H H 0.0000 0.0000 'International Tables Vol C Tables 4.2.6.8 and 6.1.1.4'
F F 0.0727 0.0534 'International Tables Vol C Tables 4.2.6.8 and 6.1.1.4'
I I -0.3257 6.8362 'International Tables Vol C Tables 4.2.6.8 and 6.1.1.4'
N N 0.0311 0.0180 'International Tables Vol C Tables 4.2.6.8 and 6.1.1.4'
O O 0.0492 0.0322 'International Tables Vol C Tables 4.2.6.8 and 6.1.1.4'
P P 0.2955 0.4335 'International Tables Vol C Tables 4.2.6.8 and 6.1.1.4'

loop_
_exptl_crystal_face_index_h
_exptl_crystal_face_index_k
_exptl_crystal_face_index_l
_exptl_crystal_face_perp_dist
-6 -1 -1 0.0313
-3 -6 -3 0.0443
1 -6 -2 0.0415
3 7 3 0.0271
4 6 3 0.0252
5 -4 0 0.0396
0 0 6 0.0065
0 0 -6 0.0085
-3 5 1 0.0412
6 1 2 0.0420
0 -7 -2 0.0406

loop_
_geom_angle_atom_site_label_1
_geom_angle_atom_site_label_2
_geom_angle_atom_site_label_3
_geom_angle
_geom_angle_site_symmetry_1
_geom_angle_site_symmetry_3
_geom_angle_publ_flag
N1 I1 N11 177.19(6) . . ?
C2 N1 I1 118.40(13) . . ?
C2 N1 C6 120.86(17) . . ?
C6 N1 I1 120.65(14) . . ?
N1 C2 H2 119.3 . . ?
N1 C2 C3 121.46(18) . . ?
C3 C2 H2 119.3 . . ?
C2 C3 C4 118.09(19) . . ?
C2 C3 C7 122.91(18) . . ?
C4 C3 C7 119.00(18) . . ?
C3 C4 H4 120.1 . . ?
C5 C4 C3 119.72(19) . . ?
C5 C4 H4 120.1 . . ?
C4 C5 H5 120.3 . . ?
C6 C5 C4 119.37(19) . . ?
C6 C5 H5 120.3 . . ?
N1 C6 C5 120.43(19) . . ?
N1 C6 H6 119.8 . . ?
C5 C6 H6 119.8 . . ?
O8 C7 C3 119.19(18) . . ?
O8 C7 N9 122.29(19) . . ?
N9 C7 C3 118.51(18) . . ?
C7 N9 H9A 120.0 . . ?
C7 N9 H9B 120.0 . . ?
H9A N9 H9B 120.0 . . ?
C12 N11 I1 117.95(13) . . ?
C12 N11 C16 120.28(18) . . ?
C16 N11 I1 121.77(14) . . ?
N11 C12 H12 118.9 . . ?
N11 C12 C13 122.11(18) . . ?
C13 C12 H12 118.9 . . ?
C12 C13 C14 117.88(19) . . ?
C12 C13 C17 115.90(18) . . ?
C14 C13 C17 126.22(18) . . ?
C13 C14 H14 120.3 . . ?
C15 C14 C13 119.40(19) . . ?
C15 C14 H14 120.3 . . ?
C14 C15 H15 120.2 . . ?
C16 C15 C14 119.6(2) . . ?
C16 C15 H15 120.2 . . ?
N11 C16 C15 120.8(2) . . ?
N11 C16 H16 119.6 . . ?
C15 C16 H16 119.6 . . ?
O18 C17 C13 118.53(18) . . ?
O18 C17 N19 122.70(19) . . ?
N19 C17 C13 118.77(18) . . ?
C17 N19 H19A 120.0 . . ?
C17 N19 H19B 120.0 . . ?
H19A N19 H19B 120.0 . . ?
F103 P101 F102 89.38(8) . . ?
F104 P101 F102 179.46(9) . . ?
F104 P101 F103 90.55(8) . . ?
F104 P101 F105 90.11(8) . . ?
F104 P101 F106 91.03(9) . . ?
F104 P101 F107 90.10(9) . . ?
F105 P101 F102 89.96(8) . . ?
F105 P101 F103 179.19(8) . . ?
F106 P101 F102 89.50(8) . . ?
F106 P101 F103 89.42(8) . . ?
F106 P101 F105 90.10(8) . . ?
F107 P101 F102 89.37(8) . . ?
F107 P101 F103 90.53(9) . . ?
F107 P101 F105 89.94(8) . . ?
F107 P101 F106 178.87(9) . . ?
N201 C202 C203 179.3(3) . . ?
C202 C203 H20A 109.5 . . ?
C202 C203 H20B 109.5 . . ?
C202 C203 H20C 109.5 . . ?
H20A C203 H20B 109.5 . . ?
H20A C203 H20C 109.5 . . ?
H20B C203 H20C 109.5 . . ?

loop_
_geom_bond_atom_site_label_1
_geom_bond_atom_site_label_2
_geom_bond_distance
_geom_bond_site_symmetry_2
_geom_bond_publ_flag
I1 N1 2.2464(17) . ?
I1 N11 2.2669(17) . ?
N1 C2 1.339(3) . ?
N1 C6 1.346(3) . ?
C2 H2 0.9500 . ?
C2 C3 1.385(3) . ?
C3 C4 1.395(3) . ?
C3 C7 1.503(3) . ?
C4 H4 0.9500 . ?
C4 C5 1.383(3) . ?
C5 H5 0.9500 . ?
C5 C6 1.383(3) . ?
C6 H6 0.9500 . ?
C7 O8 1.231(3) . ?
C7 N9 1.336(3) . ?
N9 H9A 0.8800 . ?
N9 H9B 0.8800 . ?
N11 C12 1.332(3) . ?
N11 C16 1.344(3) . ?
C12 H12 0.9500 . ?
C12 C13 1.390(3) . ?
C13 C14 1.392(3) . ?
C13 C17 1.498(3) . ?
C14 H14 0.9500 . ?
C14 C15 1.384(3) . ?
C15 H15 0.9500 . ?
C15 C16 1.381(3) . ?
C16 H16 0.9500 . ?
C17 O18 1.243(3) . ?
C17 N19 1.324(3) . ?
N19 H19A 0.8800 . ?
N19 H19B 0.8800 . ?
P101 F102 1.6088(14) . ?
P101 F103 1.6042(15) . ?
P101 F104 1.5931(14) . ?
P101 F105 1.6007(15) . ?
P101 F106 1.5968(15) . ?
P101 F107 1.5952(15) . ?
N201 C202 1.138(4) . ?
C202 C203 1.436(4) . ?
C203 H20A 0.9800 . ?
C203 H20B 0.9800 . ?
C203 H20C 0.9800 . ?

loop_
_exptl_oxdiff_crystal_face_indexfrac_h
_exptl_oxdiff_crystal_face_indexfrac_k
_exptl_oxdiff_crystal_face_indexfrac_l
_exptl_oxdiff_crystal_face_x
_exptl_oxdiff_crystal_face_y
_exptl_oxdiff_crystal_face_z
-6.1280 -0.5294 -1.3732 -0.9411 0.1218 -0.3155
-3.4946 -6.2675 -2.7605 -0.7315 0.0974 0.6748
1.0688 -6.4937 -1.9435 -0.0509 0.0096 0.9987
2.6167 6.6568 2.7179 0.6119 -0.0821 -0.7867
3.6991 6.1438 2.7595 0.7583 -0.1008 -0.6441
4.5160 -3.7581 -0.3630 0.5581 -0.0703 0.8268
0.4402 -0.3160 6.4468 0.0250 0.9996 -0.0092
-0.4402 0.3160 -6.4468 -0.0250 -0.9996 0.0092
-2.9809 5.3806 1.2009 -0.2736 0.0328 -0.9613
6.1530 0.9808 1.5277 0.9596 -0.1244 0.2524
0.1602 -6.7685 -2.2122 -0.1969 0.0286 0.9800
